data_4033537
loop_
_publ_author_name
'Liang, Dong-Dong'
'Wang, Mei-Xiang'

_publ_section_title
;
 Synthesis and Structure of Functionalized Homo
 Heteracalix[2]arene[2]triazines: Effect of All Heteroatom Bridges on
 Macrocyclic Conformation.
;
_journal_issue 6
_journal_name_full 'The Journal of organic chemistry'
_journal_page_first 3316
_journal_page_last 3324
_journal_paper_doi 10.1021/acs.joc.8b00284
_journal_volume 83
_journal_year 2018
_chemical_formula_moiety 'C29 H27 Cl2 N11 O6'
_chemical_formula_sum 'C29 H27 Cl2 N11 O6'
_chemical_formula_weight 696.52
_space_group_crystal_system monoclinic
_space_group_IT_number 14
_space_group_name_Hall '-P 2ybc'
_space_group_name_H-M_alt 'P 1 21/c 1'
_symmetry_space_group_name_Hall '-P 2ybc'
_symmetry_space_group_name_H-M 'P 1 21/c 1'
_atom_sites_solution_hydrogens geom
_atom_sites_solution_primary direct
_atom_sites_solution_secondary difmap
_audit_creation_date 2015-06-11
_audit_creation_method
;
Olex2 1.2
(compiled 2015.01.26 svn.r3150 for OlexSys, GUI svn.r4998)
;
_cell_angle_alpha 90.00
_cell_angle_beta 118.16(3)
_cell_angle_gamma 90.00
_cell_formula_units_Z 4
_cell_length_a 17.878(4)
_cell_length_b 11.555(2)
_cell_length_c 18.777(4)
_cell_measurement_reflns_used 10644
_cell_measurement_temperature 173.1500
_cell_measurement_theta_max 27.4854
_cell_measurement_theta_min 1.2301
_cell_volume 3419.8(15)
_computing_cell_refinement 'CrystalClear (Rigaku Inc., 2007)'
_computing_data_collection 'CrystalClear (Rigaku Inc., 2007)'
_computing_data_reduction 'CrystalClear (Rigaku Inc., 2007)'
_computing_molecular_graphics 'Olex2 (Dolomanov et al., 2009)'
_computing_publication_material 'Olex2 (Dolomanov et al., 2009)'
_computing_structure_refinement 'XL (Sheldrick, 2008)'
_computing_structure_solution
;
????
;
_diffrn_ambient_temperature 173.1500
_diffrn_detector_area_resol_mean 28.5714
_diffrn_measured_fraction_theta_full 0.995
_diffrn_measured_fraction_theta_max 0.989
_diffrn_measurement_details
;
scan:
    Number of images: 360
               Slice: -110.0000 - 70.0000
         Image width: 0.5000
            Exp time: 5.0000
       Rotation axis: Omega
               Omega: 0.0000
                 Chi: 45.0000
                 Phi: 270.0000
                 XTD: 45.2749
              2theta: -19.5465
scan:
    Number of images: 268
               Slice: -80.0000 - 54.0000
         Image width: 0.5000
            Exp time: 5.0000
       Rotation axis: Omega
               Omega: 0.0000
                 Chi: 45.0000
                 Phi: 90.0000
                 XTD: 45.2749
              2theta: -19.5465
;
_diffrn_measurement_device
;
Saturn724+ (2x2 bin mode)
;
_diffrn_measurement_device_details
;
AFC10: Fixed Chi 2 circle
;
_diffrn_measurement_device_type 'Bruker P4'
_diffrn_measurement_method dtprofit.ref
_diffrn_orient_matrix_type d*Trek
_diffrn_orient_matrix_UB_11 0.0584
_diffrn_orient_matrix_UB_12 -0.0168
_diffrn_orient_matrix_UB_13 0.0183
_diffrn_orient_matrix_UB_21 -0.0200
_diffrn_orient_matrix_UB_22 -0.0832
_diffrn_orient_matrix_UB_23 -0.0127
_diffrn_orient_matrix_UB_31 0.0431
_diffrn_orient_matrix_UB_32 -0.0039
_diffrn_orient_matrix_UB_33 -0.0421
_diffrn_radiation_detector CCD
_diffrn_radiation_monochromator Confocal
_diffrn_radiation_type MoK\a
_diffrn_radiation_wavelength 0.71073
_diffrn_reflns_av_R_equivalents 0.0000
_diffrn_reflns_av_unetI/netI 0.0905
_diffrn_reflns_limit_h_max 20
_diffrn_reflns_limit_h_min -23
_diffrn_reflns_limit_k_max 14
_diffrn_reflns_limit_k_min 0
_diffrn_reflns_limit_l_max 23
_diffrn_reflns_limit_l_min 0
_diffrn_reflns_number 7760
_diffrn_reflns_theta_full 26.00
_diffrn_reflns_theta_max 27.49
_diffrn_reflns_theta_min 1.29
_diffrn_source 'Rotating Anode'
_diffrn_source_current 24.0000
_diffrn_source_power 1.2000
_diffrn_source_voltage 50.0000
_exptl_absorpt_coefficient_mu 0.248
_exptl_absorpt_correction_T_max 1.0000
_exptl_absorpt_correction_T_min 0.1604
_exptl_absorpt_correction_type multi-scan
_exptl_crystal_colour Colorless
_exptl_crystal_density_diffrn 1.353
_exptl_crystal_density_method 'not measured'
_exptl_crystal_description block
_exptl_crystal_F_000 1440
_exptl_crystal_size_max 0.366
_exptl_crystal_size_mid 0.323
_exptl_crystal_size_min 0.291
_refine_diff_density_max 1.072
_refine_diff_density_min -0.659
_refine_diff_density_rms 0.096
_refine_ls_extinction_method none
_refine_ls_goodness_of_fit_ref 1.105
_refine_ls_hydrogen_treatment constr
_refine_ls_matrix_type full
_refine_ls_number_parameters 439
_refine_ls_number_reflns 7760
_refine_ls_number_restraints 0
_refine_ls_restrained_S_all 1.105
_refine_ls_R_factor_all 0.0840
_refine_ls_R_factor_gt 0.0786
_refine_ls_shift/su_max 0.000
_refine_ls_shift/su_mean 0.000
_refine_ls_structure_factor_coef Fsqd
_refine_ls_weighting_details 'calc w=1/[\s^2^(Fo^2^)+(0.1190P)^2^+1.6989P] where P=(Fo^2^+2Fc^2^)/3'
_refine_ls_weighting_scheme calc
_refine_ls_wR_factor_gt 0.2105
_refine_ls_wR_factor_ref 0.2159
_reflns_number_gt 7064
_reflns_number_total 7760
_reflns_threshold_expression >2sigma(I)
_cod_data_source_file jo8b00284_si_004.cif
_cod_data_source_block y
_cod_depositor_comments
;
Adding full bibliography for 4033534--4033537.cif.

2020-08-18
Z value and formula fixed to values more according to usual
chemical conventions.                 miguel
;
_cod_original_formula_sum 'C2.64 H2.45 Cl0.18 N O0.55'
_cod_original_formula_weight 63.32
_cod_original_formula_moiety '0.09(C29 H27 Cl2 N11 O6)'
_cod_original_formula_units_Z 44
_cod_original_cell_volume 3419.9(12)
_cod_database_code 4033537
_diffrn_number_total 8190
_olex2_refinement_description
;
1. Fixed Uiso
 At 1.2 times of:
  All C(H) groups, All N(H) groups
 At 1.5 times of:
  All C(H,H,H) groups
2.a Aromatic/amide H refined with riding coordinates:
 C9(H9), C11(H11), C12(H12), C13(H13), C25(H25), C26(H26), C27(H27), N4(H4),
 N7(H7)
2.b Idealised Me refined as rotating group:
 C6(H6A,H6B,H6C), C7(H7A,H7B,H7C), C8(H8A,H8B,H8C), C17(H17A,H17B,H17C),
 C18(H18A,H18B,H18C), C19(H19A,H19B,H19C)
;
_olex2_submission_special_instructions 'No special instructions were received'

loop_
_space_group_symop_id
_space_group_symop_operation_xyz
1 'x, y, z'
2 '-x, y+1/2, -z+1/2'
3 '-x, -y, -z'
4 'x, -y-1/2, z-1/2'

loop_
_atom_site_label
_atom_site_type_symbol
_atom_site_fract_x
_atom_site_fract_y
_atom_site_fract_z
_atom_site_U_iso_or_equiv
_atom_site_adp_type
_atom_site_occupancy
_atom_site_calc_flag
_atom_site_refinement_flags_posn
C1 C -0.27855(14) 0.2431(2) -0.41826(13) 0.0284(5) Uani 1 d .
C2 C -0.40581(15) 0.1855(2) -0.50638(14) 0.0312(5) Uani 1 d .
C3 C -0.39102(14) 0.34250(19) -0.43298(12) 0.0253(4) Uani 1 d .
C4 C -0.35902(14) 0.59476(19) -0.42393(13) 0.0272(4) Uani 1 d .
C5 C -0.27617(17) 0.7640(2) -0.42177(15) 0.0384(6) Uani 1 d .
C6 C -0.3528(2) 0.8319(3) -0.4800(2) 0.0496(7) Uani 1 d .
H6A H -0.3874 0.7845 -0.5259 0.074 Uiso 1 calc GR
H6B H -0.3347 0.8993 -0.4977 0.074 Uiso 1 calc GR
H6C H -0.3851 0.8553 -0.4536 0.074 Uiso 1 calc GR
C7 C -0.23062(19) 0.7057(3) -0.4629(2) 0.0515(7) Uani 1 d .
H7A H -0.1883 0.6539 -0.4256 0.077 Uiso 1 calc GR
H7B H -0.2040 0.7634 -0.4802 0.077 Uiso 1 calc GR
H7C H -0.2708 0.6629 -0.5090 0.077 Uiso 1 calc GR
C8 C -0.2158(3) 0.8380(3) -0.3516(2) 0.0688(11) Uani 1 d .
H8A H -0.2453 0.8699 -0.3246 0.103 Uiso 1 calc GR
H8B H -0.1946 0.8997 -0.3713 0.103 Uiso 1 calc GR
H8C H -0.1693 0.7914 -0.3144 0.103 Uiso 1 calc GR
C9 C -0.31202(13) 0.44537(19) -0.24048(13) 0.0258(4) Uani 1 d .
H9 H -0.3090 0.3748 -0.2628 0.031 Uiso 1 calc R
C10 C -0.34688(13) 0.54072(19) -0.28929(12) 0.0246(4) Uani 1 d .
C11 C -0.35064(15) 0.6475(2) -0.25704(14) 0.0308(5) Uani 1 d .
H11 H -0.3751 0.7111 -0.2904 0.037 Uiso 1 calc R
C12 C -0.31710(17) 0.6570(2) -0.17393(15) 0.0363(5) Uani 1 d .
H12 H -0.3180 0.7283 -0.1514 0.044 Uiso 1 calc R
C13 C -0.28238(15) 0.5622(2) -0.12396(14) 0.0333(5) Uani 1 d .
H13 H -0.2599 0.5699 -0.0683 0.040 Uiso 1 calc R
C14 C -0.28134(13) 0.45574(19) -0.15746(12) 0.0259(4) Uani 1 d .
C15 C -0.27559(14) 0.2461(2) -0.11540(13) 0.0303(5) Uani 1 d .
C16 C -0.39168(17) 0.1256(2) -0.21306(15) 0.0374(5) Uani 1 d .
C17 C -0.4661(2) 0.1608(3) -0.29260(17) 0.0506(7) Uani 1 d .
H17A H -0.4950 0.2250 -0.2840 0.076 Uiso 1 calc GR
H17B H -0.5045 0.0968 -0.3145 0.076 Uiso 1 calc GR
H17C H -0.4459 0.1830 -0.3298 0.076 Uiso 1 calc GR
C18 C -0.4216(2) 0.0862(3) -0.15397(18) 0.0538(8) Uani 1 d .
H18A H -0.3737 0.0611 -0.1049 0.081 Uiso 1 calc GR
H18B H -0.4608 0.0232 -0.1770 0.081 Uiso 1 calc GR
H18C H -0.4492 0.1492 -0.1425 0.081 Uiso 1 calc GR
C19 C -0.3358(2) 0.0376(4) -0.2241(3) 0.0719(11) Uani 1 d .
H19A H -0.3162 0.0681 -0.2599 0.108 Uiso 1 calc GR
H19B H -0.3677 -0.0319 -0.2468 0.108 Uiso 1 calc GR
H19C H -0.2881 0.0205 -0.1727 0.108 Uiso 1 calc GR
C20 C -0.09649(14) 0.3668(2) -0.01734(13) 0.0278(4) Uani 1 d .
C21 C 0.03991(15) 0.3520(2) 0.07052(14) 0.0362(5) Uani 1 d .
C22 C -0.00106(15) 0.3455(2) -0.05976(14) 0.0343(5) Uani 1 d .
C23 C -0.09389(15) 0.2798(2) -0.24857(14) 0.0347(5) Uani 1 d .
C24 C -0.03189(15) 0.3586(3) -0.19876(14) 0.0378(6) Uani 1 d .
C25 C -0.01558(17) 0.4570(3) -0.22966(16) 0.0454(6) Uani 1 d .
H25 H 0.0261 0.5084 -0.1959 0.055 Uiso 1 calc R
C26 C -0.06181(19) 0.4794(3) -0.31188(17) 0.0503(7) Uani 1 d .
H26 H -0.0516 0.5470 -0.3328 0.060 Uiso 1 calc R
C27 C -0.12275(17) 0.4027(3) -0.36306(15) 0.0415(6) Uani 1 d .
H27 H -0.1528 0.4174 -0.4182 0.050 Uiso 1 calc R
C28 C -0.13813(14) 0.3048(2) -0.33124(14) 0.0322(5) Uani 1 d .
C29 C -0.11132(17) 0.1755(3) -0.21814(16) 0.0429(6) Uani 1 d .
N1 N -0.30594(12) 0.33450(17) -0.39596(11) 0.0280(4) Uani 1 d .
N2 N -0.32359(13) 0.16352(18) -0.47411(12) 0.0332(4) Uani 1 d .
N3 N -0.44509(12) 0.26863(17) -0.48977(11) 0.0300(4) Uani 1 d .
N4 N -0.42723(11) 0.42876(16) -0.41117(11) 0.0267(4) Uani 1 d .
H4 H -0.4787 0.4223 -0.4196 0.032 Uiso 1 calc R
N5 N -0.38084(11) 0.52779(16) -0.37506(10) 0.0255(4) Uani 1 d .
N6 N -0.24419(12) 0.35871(17) -0.10518(11) 0.0283(4) Uani 1 d .
N7 N -0.17665(12) 0.38101(18) -0.02997(10) 0.0294(4) Uani 1 d .
H7 H -0.1858 0.4040 0.0088 0.035 Uiso 1 calc R
N8 N -0.08257(12) 0.35786(19) -0.08171(11) 0.0314(4) Uani 1 d .
N9 N -0.03686(13) 0.36714(19) 0.06071(11) 0.0335(4) Uani 1 d .
N10 N 0.06453(13) 0.3418(2) 0.01378(12) 0.0382(5) Uani 1 d .
N11 N -0.1255(2) 0.0902(3) -0.19505(19) 0.0660(8) Uani 1 d .
O1 O -0.19442(10) 0.22035(16) -0.38190(10) 0.0343(4) Uani 1 d .
O2 O -0.38939(10) 0.57727(15) -0.49603(9) 0.0307(4) Uani 1 d .
O3 O -0.30240(11) 0.67414(15) -0.38085(10) 0.0360(4) Uani 1 d .
O4 O -0.24236(12) 0.17265(16) -0.06453(10) 0.0412(4) Uani 1 d .
O5 O -0.34505(12) 0.23666(16) -0.18579(10) 0.0387(4) Uani 1 d .
O6 O 0.02321(11) 0.3327(2) -0.11806(10) 0.0458(5) Uani 1 d .
Cl1 Cl -0.47050(4) 0.09193(6) -0.58263(4) 0.0490(2) Uani 1 d .
Cl2 Cl 0.12024(4) 0.34478(8) 0.16857(4) 0.0525(2) Uani 1 d .

loop_
_atom_site_aniso_label
_atom_site_aniso_U_11
_atom_site_aniso_U_22
_atom_site_aniso_U_33
_atom_site_aniso_U_23
_atom_site_aniso_U_13
_atom_site_aniso_U_12
C1 0.0287(10) 0.0341(11) 0.0273(10) 0.0014(8) 0.0171(9) 0.0021(9)
C2 0.0337(11) 0.0308(11) 0.0302(10) -0.0054(9) 0.0159(9) -0.0040(9)
C3 0.0274(10) 0.0277(10) 0.0231(9) 0.0000(7) 0.0137(8) -0.0015(8)
C4 0.0244(9) 0.0307(11) 0.0281(10) 0.0038(8) 0.0137(8) 0.0024(8)
C5 0.0387(13) 0.0393(13) 0.0421(13) 0.0093(10) 0.0232(11) -0.0082(11)
C6 0.0486(15) 0.0425(15) 0.073(2) 0.0178(13) 0.0413(15) 0.0071(12)
C7 0.0430(14) 0.0556(17) 0.0700(19) 0.0229(15) 0.0383(15) 0.0070(13)
C8 0.076(2) 0.068(2) 0.0578(19) 0.0000(16) 0.0277(18) -0.0419(19)
C9 0.0259(9) 0.0294(10) 0.0275(10) -0.0036(8) 0.0172(8) -0.0035(8)
C10 0.0223(9) 0.0311(11) 0.0238(9) -0.0035(8) 0.0137(8) -0.0021(8)
C11 0.0308(11) 0.0307(11) 0.0336(11) -0.0021(9) 0.0173(10) 0.0012(9)
C12 0.0424(13) 0.0350(13) 0.0341(12) -0.0074(9) 0.0203(11) 0.0019(10)
C13 0.0351(11) 0.0417(13) 0.0274(10) -0.0072(9) 0.0183(10) -0.0006(10)
C14 0.0234(9) 0.0342(11) 0.0244(10) 0.0004(8) 0.0147(8) -0.0021(8)
C15 0.0303(11) 0.0377(12) 0.0267(10) 0.0003(9) 0.0166(9) -0.0011(9)
C16 0.0388(13) 0.0371(13) 0.0373(12) -0.0075(10) 0.0186(11) -0.0108(11)
C17 0.0466(16) 0.0604(18) 0.0366(13) -0.0063(12) 0.0130(12) -0.0201(14)
C18 0.0529(17) 0.0613(19) 0.0474(16) 0.0030(14) 0.0238(14) -0.0208(15)
C19 0.0562(19) 0.071(2) 0.087(3) -0.033(2) 0.0326(19) -0.0029(18)
C20 0.0258(10) 0.0339(11) 0.0257(10) 0.0026(8) 0.0138(9) -0.0007(9)
C21 0.0271(11) 0.0520(15) 0.0261(11) 0.0034(10) 0.0098(9) -0.0013(10)
C22 0.0282(11) 0.0492(14) 0.0291(11) 0.0027(9) 0.0163(9) 0.0014(10)
C23 0.0280(10) 0.0503(14) 0.0320(11) 0.0041(10) 0.0191(9) 0.0073(10)
C24 0.0257(11) 0.0644(17) 0.0268(11) 0.0007(10) 0.0153(9) 0.0061(11)
C25 0.0309(12) 0.0668(19) 0.0359(13) -0.0055(12) 0.0135(11) -0.0097(12)
C26 0.0433(14) 0.0628(19) 0.0406(14) 0.0065(13) 0.0163(12) -0.0121(14)
C27 0.0334(12) 0.0628(17) 0.0280(11) 0.0059(11) 0.0142(10) -0.0042(12)
C28 0.0244(10) 0.0458(13) 0.0311(11) -0.0023(9) 0.0169(9) 0.0037(10)
C29 0.0346(13) 0.0575(17) 0.0393(13) 0.0071(12) 0.0195(11) 0.0064(12)
N1 0.0266(9) 0.0337(10) 0.0271(9) -0.0034(7) 0.0154(8) -0.0012(7)
N2 0.0347(10) 0.0341(10) 0.0339(10) -0.0047(8) 0.0189(9) 0.0009(8)
N3 0.0278(9) 0.0328(10) 0.0304(9) -0.0049(7) 0.0145(8) -0.0028(8)
N4 0.0239(8) 0.0305(9) 0.0290(9) -0.0029(7) 0.0153(7) -0.0019(7)
N5 0.0276(9) 0.0279(9) 0.0231(8) -0.0013(7) 0.0135(7) -0.0032(7)
N6 0.0243(9) 0.0387(10) 0.0222(8) -0.0003(7) 0.0112(7) -0.0048(8)
N7 0.0250(9) 0.0433(11) 0.0217(8) -0.0028(7) 0.0125(7) -0.0055(8)
N8 0.0251(9) 0.0452(11) 0.0264(9) 0.0006(8) 0.0141(8) 0.0003(8)
N9 0.0296(10) 0.0446(12) 0.0254(9) 0.0017(8) 0.0123(8) -0.0019(8)
N10 0.0281(10) 0.0586(14) 0.0289(10) 0.0041(9) 0.0141(8) 0.0017(9)
N11 0.0638(18) 0.0686(19) 0.0673(18) 0.0224(15) 0.0323(15) 0.0026(15)
O1 0.0283(8) 0.0437(10) 0.0326(8) -0.0041(7) 0.0158(7) 0.0051(7)
O2 0.0302(8) 0.0409(9) 0.0244(7) 0.0012(6) 0.0158(6) 0.0014(7)
O3 0.0400(9) 0.0400(9) 0.0292(8) 0.0020(7) 0.0175(7) -0.0128(8)
O4 0.0442(10) 0.0405(10) 0.0338(9) 0.0062(7) 0.0140(8) 0.0029(8)
O5 0.0394(9) 0.0384(10) 0.0307(8) 0.0021(7) 0.0102(8) -0.0116(8)
O6 0.0282(8) 0.0857(15) 0.0270(8) 0.0025(8) 0.0159(7) 0.0078(9)
Cl1 0.0430(4) 0.0455(4) 0.0506(4) -0.0232(3) 0.0157(3) -0.0040(3)
Cl2 0.0320(3) 0.0928(6) 0.0259(3) 0.0061(3) 0.0080(3) 0.0048(3)

loop_
_atom_type_symbol
_atom_type_description
_atom_type_scat_dispersion_real
_atom_type_scat_dispersion_imag
_atom_type_scat_source
C C 0.0033 0.0016 'International Tables Vol C Tables 4.2.6.8 and 6.1.1.4'
H H 0.0000 0.0000 'International Tables Vol C Tables 4.2.6.8 and 6.1.1.4'
N N 0.0061 0.0033 'International Tables Vol C Tables 4.2.6.8 and 6.1.1.4'
O O 0.0106 0.0060 'International Tables Vol C Tables 4.2.6.8 and 6.1.1.4'
Cl Cl 0.1484 0.1585 'International Tables Vol C Tables 4.2.6.8 and 6.1.1.4'

loop_
_geom_angle_atom_site_label_1
_geom_angle_atom_site_label_2
_geom_angle_atom_site_label_3
_geom_angle
N1 C1 N2 128.7(2)
N1 C1 O1 119.3(2)
N2 C1 O1 112.05(19)
N2 C2 Cl1 115.06(18)
N3 C2 N2 129.4(2)
N3 C2 Cl1 115.51(18)
N1 C3 N3 125.3(2)
N1 C3 N4 118.71(19)
N3 C3 N4 115.95(19)
O2 C4 N5 121.8(2)
O2 C4 O3 127.4(2)
O3 C4 N5 110.78(18)
C6 C5 C7 112.6(2)
C6 C5 C8 111.5(3)
C8 C5 C7 111.1(3)
O3 C5 C6 109.7(2)
O3 C5 C7 109.1(2)
O3 C5 C8 102.3(2)
C5 C6 H6A 109.5
C5 C6 H6B 109.5
C5 C6 H6C 109.5
H6A C6 H6B 109.5
H6A C6 H6C 109.5
H6B C6 H6C 109.5
C5 C7 H7A 109.5
C5 C7 H7B 109.5
C5 C7 H7C 109.5
H7A C7 H7B 109.5
H7A C7 H7C 109.5
H7B C7 H7C 109.5
C5 C8 H8A 109.5
C5 C8 H8B 109.5
C5 C8 H8C 109.5
H8A C8 H8B 109.5
H8A C8 H8C 109.5
H8B C8 H8C 109.5
C10 C9 H9 120.3
C10 C9 C14 119.4(2)
C14 C9 H9 120.3
C9 C10 C11 121.26(19)
C9 C10 N5 118.78(18)
C11 C10 N5 119.95(19)
C10 C11 H11 120.8
C12 C11 C10 118.5(2)
C12 C11 H11 120.8
C11 C12 H12 119.4
C13 C12 C11 121.2(2)
C13 C12 H12 119.4
C12 C13 H13 120.2
C12 C13 C14 119.5(2)
C14 C13 H13 120.2
C9 C14 N6 120.7(2)
C13 C14 C9 120.1(2)
C13 C14 N6 119.05(19)
O4 C15 N6 122.2(2)
O4 C15 O5 127.8(2)
O5 C15 N6 109.98(19)
C18 C16 C17 110.8(2)
C19 C16 C17 112.1(3)
C19 C16 C18 112.6(3)
O5 C16 C17 101.4(2)
O5 C16 C18 110.1(2)
O5 C16 C19 109.3(2)
C16 C17 H17A 109.5
C16 C17 H17B 109.5
C16 C17 H17C 109.5
H17A C17 H17B 109.5
H17A C17 H17C 109.5
H17B C17 H17C 109.5
C16 C18 H18A 109.5
C16 C18 H18B 109.5
C16 C18 H18C 109.5
H18A C18 H18B 109.5
H18A C18 H18C 109.5
H18B C18 H18C 109.5
C16 C19 H19A 109.5
C16 C19 H19B 109.5
C16 C19 H19C 109.5
H19A C19 H19B 109.5
H19A C19 H19C 109.5
H19B C19 H19C 109.5
N7 C20 N8 118.85(19)
N9 C20 N7 114.92(19)
N9 C20 N8 126.2(2)
N9 C21 N10 128.2(2)
N9 C21 Cl2 116.58(18)
N10 C21 Cl2 115.22(18)
N8 C22 N10 129.2(2)
N8 C22 O6 118.9(2)
N10 C22 O6 111.9(2)
C24 C23 C28 117.5(2)
C24 C23 C29 122.4(2)
C28 C23 C29 120.1(2)
C25 C24 C23 121.2(2)
C25 C24 O6 117.1(2)
O6 C24 C23 121.2(2)
C24 C25 H25 120.3
C24 C25 C26 119.5(3)
C26 C25 H25 120.3
C25 C26 H26 119.5
C27 C26 C25 120.9(3)
C27 C26 H26 119.5
C26 C27 H27 120.6
C28 C27 C26 118.8(2)
C28 C27 H27 120.6
C23 C28 O1 117.2(2)
C27 C28 C23 122.1(2)
C27 C28 O1 120.5(2)
N11 C29 C23 178.5(3)
C1 N1 C3 113.06(19)
C2 N2 C1 110.7(2)
C2 N3 C3 112.73(19)
C3 N4 H4 120.2
C3 N4 N5 119.63(17)
N5 N4 H4 120.2
C4 N5 C10 125.51(18)
N4 N5 C4 115.20(17)
N4 N5 C10 118.21(16)
C15 N6 C14 127.64(18)
N7 N6 C14 116.99(18)
N7 N6 C15 114.57(18)
C20 N7 N6 120.06(18)
C20 N7 H7 120.0
N6 N7 H7 120.0
C22 N8 C20 111.81(19)
C21 N9 C20 113.1(2)
C22 N10 C21 111.4(2)
C1 O1 C28 118.55(18)
C4 O3 C5 120.22(18)
C15 O5 C16 121.72(19)
C22 O6 C24 121.32(19)

loop_
_geom_bond_atom_site_label_1
_geom_bond_atom_site_label_2
_geom_bond_distance
C1 N1 1.313(3)
C1 N2 1.341(3)
C1 O1 1.352(3)
C2 N2 1.324(3)
C2 N3 1.312(3)
C2 Cl1 1.730(2)
C3 N1 1.344(3)
C3 N3 1.352(3)
C3 N4 1.353(3)
C4 N5 1.390(3)
C4 O2 1.214(3)
C4 O3 1.322(3)
C5 C6 1.509(4)
C5 C7 1.519(4)
C5 C8 1.514(4)
C5 O3 1.493(3)
C6 H6A 0.9600
C6 H6B 0.9600
C6 H6C 0.9600
C7 H7A 0.9600
C7 H7B 0.9600
C7 H7C 0.9600
C8 H8A 0.9600
C8 H8B 0.9600
C8 H8C 0.9600
C9 H9 0.9300
C9 C10 1.380(3)
C9 C14 1.392(3)
C10 C11 1.390(3)
C10 N5 1.436(3)
C11 H11 0.9300
C11 C12 1.387(3)
C12 H12 0.9300
C12 C13 1.384(4)
C13 H13 0.9300
C13 C14 1.386(3)
C14 N6 1.431(3)
C15 N6 1.394(3)
C15 O4 1.204(3)
C15 O5 1.324(3)
C16 C17 1.513(4)
C16 C18 1.511(4)
C16 C19 1.507(4)
C16 O5 1.483(3)
C17 H17A 0.9600
C17 H17B 0.9600
C17 H17C 0.9600
C18 H18A 0.9600
C18 H18B 0.9600
C18 H18C 0.9600
C19 H19A 0.9600
C19 H19B 0.9600
C19 H19C 0.9600
C20 N7 1.348(3)
C20 N8 1.348(3)
C20 N9 1.345(3)
C21 N9 1.308(3)
C21 N10 1.336(3)
C21 Cl2 1.721(3)
C22 N8 1.322(3)
C22 N10 1.325(3)
C22 O6 1.363(3)
C23 C24 1.398(4)
C23 C28 1.400(3)
C23 C29 1.429(4)
C24 C25 1.369(4)
C24 O6 1.395(3)
C25 H25 0.9300
C25 C26 1.389(4)
C26 H26 0.9300
C26 C27 1.381(4)
C27 H27 0.9300
C27 C28 1.366(4)
C28 O1 1.403(3)
C29 N11 1.153(4)
N4 H4 0.8600
N4 N5 1.388(3)
N6 N7 1.382(3)
N7 H7 0.8600

loop_
_geom_torsion_atom_site_label_1
_geom_torsion_atom_site_label_2
_geom_torsion_atom_site_label_3
_geom_torsion_atom_site_label_4
_geom_torsion
C3 N4 N5 C4 65.7(3)
C3 N4 N5 C10 -103.1(2)
C6 C5 O3 C4 58.7(3)
C7 C5 O3 C4 -65.1(3)
C8 C5 O3 C4 177.2(3)
C9 C10 C11 C12 1.1(3)
C9 C10 N5 C4 -126.5(2)
C9 C10 N5 N4 41.0(3)
C9 C14 N6 C15 -46.7(3)
C9 C14 N6 N7 144.17(19)
C10 C9 C14 C13 -2.9(3)
C10 C9 C14 N6 -179.47(18)
C10 C11 C12 C13 -1.5(4)
C11 C10 N5 C4 54.4(3)
C11 C10 N5 N4 -138.1(2)
C11 C12 C13 C14 -0.3(4)
C12 C13 C14 C9 2.5(3)
C12 C13 C14 N6 179.1(2)
C13 C14 N6 C15 136.7(2)
C13 C14 N6 N7 -32.4(3)
C14 C9 C10 C11 1.1(3)
C14 C9 C10 N5 -177.93(18)
C14 N6 N7 C20 -97.4(2)
C15 N6 N7 C20 92.0(2)
C17 C16 O5 C15 177.4(2)
C18 C16 O5 C15 60.1(3)
C19 C16 O5 C15 -64.1(3)
C23 C24 C25 C26 0.4(4)
C23 C24 O6 C22 -81.1(3)
C23 C28 O1 C1 112.1(2)
C24 C23 C28 C27 -0.6(3)
C24 C23 C28 O1 174.09(19)
C24 C23 C29 N11 -139(12)
C24 C25 C26 C27 -1.3(5)
C25 C24 O6 C22 107.2(3)
C25 C26 C27 C28 1.2(5)
C26 C27 C28 C23 -0.2(4)
C26 C27 C28 O1 -174.7(2)
C27 C28 O1 C1 -73.2(3)
C28 C23 C24 C25 0.5(3)
C28 C23 C24 O6 -170.8(2)
C28 C23 C29 N11 39(12)
C29 C23 C24 C25 179.0(2)
C29 C23 C24 O6 7.7(3)
C29 C23 C28 C27 -179.1(2)
C29 C23 C28 O1 -4.5(3)
N1 C1 N2 C2 -1.7(3)
N1 C1 O1 C28 -10.4(3)
N1 C3 N3 C2 -0.2(3)
N1 C3 N4 N5 22.8(3)
N2 C1 N1 C3 3.4(3)
N2 C1 O1 C28 170.31(19)
N2 C2 N3 C3 2.3(4)
N3 C2 N2 C1 -1.5(4)
N3 C3 N1 C1 -2.3(3)
N3 C3 N4 N5 -159.00(18)
N4 C3 N1 C1 175.67(19)
N4 C3 N3 C2 -178.22(19)
N5 C4 O3 C5 -173.68(19)
N5 C10 C11 C12 -179.9(2)
N6 C15 O5 C16 179.41(19)
N7 C20 N8 C22 179.3(2)
N7 C20 N9 C21 179.4(2)
N8 C20 N7 N6 15.6(3)
N8 C20 N9 C21 -3.1(4)
N8 C22 N10 C21 0.2(4)
N8 C22 O6 C24 15.0(4)
N9 C20 N7 N6 -166.7(2)
N9 C20 N8 C22 1.9(4)
N9 C21 N10 C22 -1.8(4)
N10 C21 N9 C20 3.1(4)
N10 C22 N8 C20 -0.3(4)
N10 C22 O6 C24 -166.0(2)
O1 C1 N1 C3 -175.76(18)
O1 C1 N2 C2 177.53(19)
O2 C4 N5 C10 178.6(2)
O2 C4 N5 N4 10.8(3)
O2 C4 O3 C5 7.3(4)
O3 C4 N5 C10 -0.5(3)
O3 C4 N5 N4 -168.31(17)
O4 C15 N6 C14 -174.3(2)
O4 C15 N6 N7 -5.0(3)
O4 C15 O5 C16 -2.1(4)
O5 C15 N6 C14 4.3(3)
O5 C15 N6 N7 173.64(18)
O6 C22 N8 C20 178.5(2)
O6 C22 N10 C21 -178.7(2)
O6 C24 C25 C26 172.1(3)
Cl1 C2 N2 C1 177.32(16)
Cl1 C2 N3 C3 -176.51(16)
Cl2 C21 N9 C20 -177.26(18)
Cl2 C21 N10 C22 178.6(2)
